data_2108583
loop_
_publ_author_name
'Sedghiniya, Sima'
'Soleimannejad, Janet'
'Jahani, Zohreh'
'Davoodi, Jamshid'
'Janczak, Jan'

_publ_section_title
;
 Crystal engineering of an adenine--decavanadate molecular device towards
 label-free chemical sensing and biological screening
;
_journal_coeditor_code BM5122
_journal_issue 1
_journal_name_full 'Acta Crystallographica Section B'
_journal_page_first
;
;
_journal_paper_doi 10.1107/S2052520619016196
_journal_volume 76
_journal_year 2020
_chemical_formula_moiety 'O28 V10, 6(C5 H6 N5), 4(H2 O)'
_chemical_formula_sum 'C30 H44 N30 O32 V10'
_chemical_formula_weight 1846.35
_space_group_crystal_system triclinic
_space_group_IT_number 2
_space_group_name_Hall '-P 1'
_space_group_name_H-M_alt 'P -1'
_atom_sites_solution_hydrogens mixed
_atom_sites_solution_primary direct
_atom_sites_solution_secondary difmap
_audit_creation_method SHELXL-2018/3
_cell_angle_alpha 73.533(2)
_cell_angle_beta 67.176(3)
_cell_angle_gamma 60.845(3)
_cell_formula_units_Z 1
_cell_length_a 11.3756(3)
_cell_length_b 11.5611(3)
_cell_length_c 14.0894(4)
_cell_measurement_reflns_used 15803
_cell_measurement_temperature 100(2)
_cell_measurement_theta_max 29.2540
_cell_measurement_theta_min 3.0070
_cell_volume 1481.18(8)
_computing_cell_refinement
;
CrysAlis Red 1.171.38.41 (Rigaku Oxford Diffraction, 2015)
;
_computing_data_collection
;
CrysAlis CCD 1.171.38.41 (Rigaku Oxford Diffraction, 2015
;
_computing_data_reduction
;
CrysAlis Red 1.171.38.41 (Rigaku Oxford Diffraction, 2015)
;
_computing_molecular_graphics
;
Brandenburg & Putz (2006). Diamond 3.0. Crystal and Molecular
Structure Visualisation, University of Bonn, Germany
;
_computing_publication_material 'SHELXL-2018/3 (Sheldrick, 2018)'
_computing_structure_refinement 'SHELXL-2018/3 (Sheldrick, 2018)'
_computing_structure_solution 'SHELXT (Sheldrick, 2014)'
_diffrn_ambient_temperature 100(2)
_diffrn_detector_area_resol_mean 10.6249
_diffrn_measured_fraction_theta_full 0.998
_diffrn_measured_fraction_theta_max 0.926
_diffrn_measurement_device_type 'KUMA KM-4 with CCD detector'
_diffrn_measurement_method \w-scan
_diffrn_radiation_type MoK\a
_diffrn_radiation_wavelength 0.71073
_diffrn_reflns_av_R_equivalents 0.0386
_diffrn_reflns_av_unetI/netI 0.0331
_diffrn_reflns_Laue_measured_fraction_full 0.998
_diffrn_reflns_Laue_measured_fraction_max 0.926
_diffrn_reflns_limit_h_max 15
_diffrn_reflns_limit_h_min -15
_diffrn_reflns_limit_k_max 15
_diffrn_reflns_limit_k_min -15
_diffrn_reflns_limit_l_max 19
_diffrn_reflns_limit_l_min -19
_diffrn_reflns_number 48373
_diffrn_reflns_point_group_measured_fraction_full 0.998
_diffrn_reflns_point_group_measured_fraction_max 0.926
_diffrn_reflns_theta_full 27.000
_diffrn_reflns_theta_max 29.518
_diffrn_reflns_theta_min 2.422
_diffrn_source 'fine-focus sealed X-ray tube'
_exptl_absorpt_coefficient_mu 1.620
_exptl_absorpt_correction_T_max 1.0000
_exptl_absorpt_correction_T_min 0.8967
_exptl_absorpt_correction_type multi-scan
_exptl_absorpt_process_details
;
CrysAlisPro 1.171.38.43 (Rigaku Oxford Diffraction, 2015)
Empirical absorption correction using spherical harmonics,
 implemented in SCALE3 ABSPACK scaling algorithm.
;
_exptl_crystal_colour yellow
_exptl_crystal_density_diffrn 2.070
_exptl_crystal_description parallelepiped
_exptl_crystal_F_000 920
_exptl_crystal_size_max 0.140
_exptl_crystal_size_mid 0.120
_exptl_crystal_size_min 0.070
_refine_diff_density_max 1.417
_refine_diff_density_min -0.527
_refine_diff_density_rms 0.089
_refine_ls_extinction_method none
_refine_ls_goodness_of_fit_ref 1.000
_refine_ls_hydrogen_treatment constr
_refine_ls_matrix_type full
_refine_ls_number_parameters 460
_refine_ls_number_reflns 7654
_refine_ls_number_restraints 0
_refine_ls_restrained_S_all 1.000
_refine_ls_R_factor_all 0.0584
_refine_ls_R_factor_gt 0.0385
_refine_ls_shift/su_max 0.001
_refine_ls_shift/su_mean 0.000
_refine_ls_structure_factor_coef Fsqd
_refine_ls_weighting_details 'w=1/[\s^2^(Fo^2^)+(0.0457P)^2^+1.4419P] where P=(Fo^2^+2Fc^2^)/3'
_refine_ls_weighting_scheme calc
_refine_ls_wR_factor_gt 0.0878
_refine_ls_wR_factor_ref 0.0964
_reflns_Friedel_coverage 0.000
_reflns_number_gt 5898
_reflns_number_total 7654
_reflns_threshold_expression 'I > 2\s(I)'
_cod_data_source_file bm5122sup1.cif
_cod_data_source_block I
_cod_original_cell_volume 1481.18(9)
_cod_database_code 2108583
_shelx_shelxl_version_number 2018/3
_shelx_space_group_comment
;
The symmetry employed for this shelxl refinement is uniquely defined
by the following loop, which should always be used as a source of
symmetry information in preference to the above space-group names.
They are only intended as comments.
;
_shelx_estimated_absorpt_t_min 0.805
_shelx_estimated_absorpt_t_max 0.895
_exptl_absorpt_special_details
;
Empirical correction (ABSPACK) includes:
- Absorption correction using spherical harmonics
- Frame scaling
;
_platon_squeeze_void_probe_radius 1.20

loop_
_space_group_symop_operation_xyz
'x, y, z'
'-x, -y, -z'

loop_
_atom_site_label
_atom_site_type_symbol
_atom_site_fract_x
_atom_site_fract_y
_atom_site_fract_z
_atom_site_U_iso_or_equiv
_atom_site_adp_type
_atom_site_occupancy
_atom_site_site_symmetry_order
_atom_site_calc_flag
_atom_site_refinement_flags_posn
_atom_site_refinement_flags_adp
V1 V 1.01943(4) 0.47426(4) 0.38479(3) 0.01774(10) Uani 1 1 d . .
V2 V 0.75387(4) 0.47450(4) 0.57856(3) 0.01838(10) Uani 1 1 d . .
V3 V 0.69263(5) 0.75569(4) 0.60968(3) 0.02034(10) Uani 1 1 d . .
V4 V 0.95368(5) 0.75566(4) 0.42078(3) 0.01902(10) Uani 1 1 d . .
V5 V 0.72245(5) 0.70485(4) 0.39759(3) 0.02039(10) Uani 1 1 d . .
O1 O 0.93212(18) 0.35794(15) 0.47808(12) 0.0193(3) Uani 1 1 d . .
O2 O 1.16007(18) 0.35347(16) 0.31411(12) 0.0202(3) Uani 1 1 d . .
O3 O 1.09951(18) 0.59900(15) 0.34858(12) 0.0192(3) Uani 1 1 d . .
O4 O 0.87397(18) 0.59893(15) 0.50036(12) 0.0193(3) Uani 1 1 d . .
O5 O 0.68471(19) 0.36891(16) 0.63157(13) 0.0228(4) Uani 1 1 d . .
O6 O 0.64651(18) 0.60822(16) 0.65738(12) 0.0208(3) Uani 1 1 d . .
O7 O 0.57573(19) 0.85740(17) 0.69275(13) 0.0245(4) Uani 1 1 d . .
O8 O 0.80903(18) 0.84110(15) 0.53320(12) 0.0204(3) Uani 1 1 d . .
O9 O 1.02660(19) 0.85762(16) 0.36718(12) 0.0218(4) Uani 1 1 d . .
O10 O 0.90196(18) 0.55684(15) 0.31664(12) 0.0203(3) Uani 1 1 d . .
O11 O 0.67744(18) 0.56156(16) 0.47033(12) 0.0213(4) Uani 1 1 d . .
O12 O 0.61171(18) 0.80470(16) 0.50419(13) 0.0219(4) Uani 1 1 d . .
O13 O 0.83868(19) 0.79814(16) 0.34624(12) 0.0215(4) Uani 1 1 d . .
O14 O 0.63272(19) 0.76768(16) 0.31643(13) 0.0247(4) Uani 1 1 d . .
C1 C 0.3475(2) 0.5426(2) 0.94107(18) 0.0165(4) Uani 1 1 d . .
N2 N 0.33193(19) 0.56925(18) 1.03605(15) 0.0175(4) Uani 1 1 d . .
C3 C 0.3258(2) 0.4621(2) 1.09959(19) 0.0194(5) Uani 1 1 d . .
H3 H 0.315929 0.450896 1.171319 0.023 Uiso 1 1 calc R U
N4 N 0.3353(2) 0.36916(19) 1.05160(16) 0.0213(4) Uani 1 1 d . .
H4 H 0.332565 0.292005 1.080717 0.026 Uiso 1 1 calc R U
C5 C 0.3496(2) 0.4191(2) 0.95025(19) 0.0195(5) Uani 1 1 d . .
N6 N 0.3611(2) 0.36092(19) 0.87352(17) 0.0224(4) Uani 1 1 d . .
C7 C 0.3726(3) 0.4351(2) 0.7835(2) 0.0237(5) Uani 1 1 d . .
H7 H 0.382949 0.400795 0.725548 0.028 Uiso 1 1 calc R U
N8 N 0.3708(2) 0.5584(2) 0.76725(16) 0.0213(4) Uani 1 1 d . .
H8 H 0.378387 0.600830 0.704078 0.026 Uiso 1 1 calc R U
C9 C 0.3581(2) 0.6196(2) 0.84274(18) 0.0170(4) Uani 1 1 d . .
N10 N 0.3541(2) 0.73872(19) 0.82210(15) 0.0190(4) Uani 1 1 d . .
H10A H 0.359676 0.780541 0.758815 0.023 Uiso 1 1 calc R U
H10B H 0.345918 0.777166 0.871463 0.023 Uiso 1 1 calc R U
C11 C 0.3241(2) 0.9367(2) 1.03888(18) 0.0175(5) Uani 1 1 d . .
N12 N 0.3366(2) 0.91061(18) 0.94480(15) 0.0178(4) Uani 1 1 d . .
C13 C 0.3480(2) 1.0144(2) 0.8799(2) 0.0212(5) Uani 1 1 d . .
H13 H 0.358090 1.024472 0.808269 0.025 Uiso 1 1 calc R U
N14 N 0.3438(2) 1.10636(18) 0.92609(16) 0.0212(4) Uani 1 1 d . .
H14 H 0.349920 1.181872 0.895763 0.025 Uiso 1 1 calc R U
C15 C 0.3283(2) 1.0583(2) 1.0277(2) 0.0200(5) Uani 1 1 d . .
N16 N 0.3180(2) 1.1157(2) 1.10425(18) 0.0246(5) Uani 1 1 d . .
C17 C 0.3007(3) 1.0437(2) 1.1949(2) 0.0249(5) Uani 1 1 d . .
H17 H 0.292555 1.077961 1.252068 0.030 Uiso 1 1 calc R U
N18 N 0.2932(2) 0.92530(19) 1.21491(16) 0.0217(4) Uani 1 1 d . .
H18 H 0.281301 0.885380 1.278902 0.026 Uiso 1 1 calc R U
C19 C 0.3036(2) 0.8657(2) 1.13908(18) 0.0184(5) Uani 1 1 d . .
N20 N 0.2930(2) 0.75192(18) 1.16150(16) 0.0210(4) Uani 1 1 d . .
H20A H 0.279074 0.713379 1.225867 0.025 Uiso 1 1 calc R U
H20B H 0.299824 0.714435 1.112104 0.025 Uiso 1 1 calc R U
C21 C 0.9884(2) 0.1981(2) 0.04875(17) 0.0154(4) Uani 1 1 d . .
N22 N 0.9991(2) 0.17174(18) -0.04524(14) 0.0164(4) Uani 1 1 d . .
C23 C 1.0092(2) 0.2759(2) -0.11035(19) 0.0188(5) Uani 1 1 d . .
H23 H 1.017509 0.286225 -0.181687 0.023 Uiso 1 1 calc R U
N24 N 1.0065(2) 0.36801(18) -0.06514(16) 0.0199(4) Uani 1 1 d . .
H24 H 1.012613 0.443451 -0.095842 0.024 Uiso 1 1 calc R U
C25 C 0.9926(2) 0.3197(2) 0.03639(19) 0.0180(5) Uani 1 1 d . .
N26 N 0.9839(2) 0.37757(19) 0.11230(17) 0.0220(4) Uani 1 1 d . .
C27 C 0.9709(3) 0.3035(2) 0.2022(2) 0.0240(5) Uani 1 1 d . .
H27 H 0.964169 0.337723 0.258914 0.029 Uiso 1 1 calc R U
N28 N 0.9662(2) 0.18378(19) 0.22311(15) 0.0194(4) Uani 1 1 d . .
H28 H 0.957257 0.142999 0.286824 0.023 Uiso 1 1 calc R U
C29 C 0.9750(2) 0.1248(2) 0.14763(18) 0.0165(4) Uani 1 1 d . .
N30 N 0.9707(2) 0.00817(18) 0.16995(15) 0.0185(4) Uani 1 1 d . .
H30A H 0.962105 -0.032284 0.233749 0.022 Uiso 1 1 calc R U
H30B H 0.976380 -0.029384 0.121066 0.022 Uiso 1 1 calc R U
O1W O 0.3885(2) 0.6393(2) 0.56410(16) 0.0380(5) Uani 1 1 d . .
H1WA H 0.339507 0.668319 0.524831 0.057 Uiso 1 1 d . U
H1WB H 0.473777 0.617405 0.527186 0.057 Uiso 1 1 d . U
O2W O 0.32070(19) 0.91226(18) 0.63433(14) 0.0306(4) Uani 1 1 d . .
H2WA H 0.396295 0.896485 0.585078 0.046 Uiso 1 1 d . U
H2WB H 0.290252 0.993573 0.640940 0.046 Uiso 1 1 d . U

loop_
_atom_site_aniso_label
_atom_site_aniso_U_11
_atom_site_aniso_U_22
_atom_site_aniso_U_33
_atom_site_aniso_U_23
_atom_site_aniso_U_13
_atom_site_aniso_U_12
V1 0.0329(2) 0.01253(18) 0.01039(19) -0.00043(14) -0.00896(16) -0.01026(17)
V2 0.0290(2) 0.01462(19) 0.0137(2) 0.00048(14) -0.00732(16) -0.01139(17)
V3 0.0293(2) 0.0176(2) 0.0147(2) -0.00560(15) -0.00489(17) -0.00965(17)
V4 0.0333(2) 0.01293(19) 0.01222(19) -0.00138(14) -0.00618(17) -0.01138(17)
V5 0.0338(2) 0.01505(19) 0.0138(2) -0.00039(14) -0.00912(17) -0.01072(17)
O1 0.0317(9) 0.0175(8) 0.0118(8) -0.0002(6) -0.0080(7) -0.0126(7)
O2 0.0340(10) 0.0181(8) 0.0122(8) -0.0018(6) -0.0066(7) -0.0140(7)
O3 0.0335(9) 0.0151(8) 0.0129(8) 0.0003(6) -0.0094(7) -0.0124(7)
O4 0.0315(9) 0.0173(8) 0.0125(8) -0.0009(6) -0.0081(7) -0.0122(7)
O5 0.0355(10) 0.0192(8) 0.0187(9) -0.0004(7) -0.0095(7) -0.0152(8)
O6 0.0294(9) 0.0185(8) 0.0147(8) -0.0030(6) -0.0046(7) -0.0114(7)
O7 0.0319(10) 0.0226(9) 0.0200(9) -0.0085(7) -0.0048(7) -0.0115(8)
O8 0.0327(9) 0.0151(8) 0.0143(8) -0.0029(6) -0.0063(7) -0.0108(7)
O9 0.0372(10) 0.0159(8) 0.0150(8) -0.0004(6) -0.0087(7) -0.0134(7)
O10 0.0356(10) 0.0172(8) 0.0135(8) -0.0004(6) -0.0099(7) -0.0141(7)
O11 0.0335(10) 0.0166(8) 0.0159(8) -0.0006(6) -0.0095(7) -0.0113(7)
O12 0.0314(9) 0.0157(8) 0.0184(8) -0.0031(6) -0.0090(7) -0.0081(7)
O13 0.0363(10) 0.0169(8) 0.0145(8) -0.0017(6) -0.0084(7) -0.0131(7)
O14 0.0399(11) 0.0175(8) 0.0198(9) -0.0001(7) -0.0135(8) -0.0121(8)
C1 0.0114(10) 0.0139(10) 0.0230(12) -0.0016(9) -0.0046(9) -0.0052(8)
N2 0.0145(9) 0.0161(9) 0.0180(10) -0.0008(7) -0.0010(8) -0.0072(8)
C3 0.0148(11) 0.0157(11) 0.0229(12) 0.0007(9) -0.0038(9) -0.0059(9)
N4 0.0206(10) 0.0139(9) 0.0284(11) 0.0024(8) -0.0075(9) -0.0090(8)
C5 0.0118(10) 0.0138(10) 0.0299(13) -0.0040(9) -0.0039(9) -0.0042(9)
N6 0.0198(10) 0.0174(10) 0.0308(12) -0.0059(8) -0.0055(9) -0.0084(8)
C7 0.0216(12) 0.0205(12) 0.0324(14) -0.0070(10) -0.0057(10) -0.0112(10)
N8 0.0239(11) 0.0228(10) 0.0214(10) -0.0050(8) -0.0027(8) -0.0149(9)
C9 0.0123(10) 0.0190(11) 0.0203(12) -0.0034(9) -0.0025(9) -0.0084(9)
N10 0.0233(10) 0.0193(10) 0.0159(10) -0.0004(7) -0.0033(8) -0.0130(8)
C11 0.0129(10) 0.0143(10) 0.0241(12) -0.0043(9) -0.0045(9) -0.0047(9)
N12 0.0157(9) 0.0146(9) 0.0213(10) -0.0013(7) -0.0034(8) -0.0070(8)
C13 0.0180(11) 0.0147(11) 0.0255(13) -0.0012(9) -0.0031(10) -0.0063(9)
N14 0.0149(9) 0.0115(9) 0.0318(12) -0.0014(8) -0.0022(8) -0.0059(8)
C15 0.0115(10) 0.0131(10) 0.0332(14) -0.0042(9) -0.0064(10) -0.0028(9)
N16 0.0177(10) 0.0175(10) 0.0400(13) -0.0069(9) -0.0091(9) -0.0063(8)
C17 0.0214(12) 0.0193(12) 0.0377(15) -0.0084(11) -0.0118(11) -0.0065(10)
N18 0.0261(11) 0.0182(10) 0.0217(10) -0.0014(8) -0.0104(9) -0.0081(8)
C19 0.0165(11) 0.0153(11) 0.0224(12) -0.0040(9) -0.0063(9) -0.0047(9)
N20 0.0282(11) 0.0137(9) 0.0197(10) 0.0011(8) -0.0092(9) -0.0080(8)
C21 0.0129(10) 0.0140(10) 0.0179(11) -0.0049(8) -0.0017(8) -0.0053(8)
N22 0.0170(9) 0.0136(9) 0.0163(9) -0.0027(7) -0.0012(8) -0.0072(8)
C23 0.0171(11) 0.0129(10) 0.0222(12) -0.0024(9) -0.0011(9) -0.0066(9)
N24 0.0179(10) 0.0108(9) 0.0292(11) -0.0001(8) -0.0047(8) -0.0077(8)
C25 0.0120(10) 0.0135(10) 0.0273(13) -0.0069(9) -0.0040(9) -0.0035(9)
N26 0.0181(10) 0.0147(9) 0.0348(12) -0.0070(8) -0.0081(9) -0.0059(8)
C27 0.0278(13) 0.0187(12) 0.0288(13) -0.0069(10) -0.0092(11) -0.0096(10)
N28 0.0269(11) 0.0177(9) 0.0159(10) -0.0042(7) -0.0068(8) -0.0097(8)
C29 0.0154(11) 0.0164(11) 0.0190(11) -0.0059(9) -0.0060(9) -0.0050(9)
N30 0.0246(10) 0.0169(9) 0.0150(9) -0.0022(7) -0.0039(8) -0.0109(8)
O1W 0.0386(12) 0.0442(12) 0.0334(11) -0.0068(9) -0.0142(9) -0.0154(10)
O2W 0.0304(10) 0.0229(9) 0.0295(10) -0.0022(8) -0.0093(8) -0.0049(8)

loop_
_atom_type_symbol
_atom_type_description
_atom_type_scat_dispersion_real
_atom_type_scat_dispersion_imag
_atom_type_scat_source
C C 0.0033 0.0016 'International Tables Vol C Tables 4.2.6.8 and 6.1.1.4'
H H 0.0000 0.0000 'International Tables Vol C Tables 4.2.6.8 and 6.1.1.4'
N N 0.0061 0.0033 'International Tables Vol C Tables 4.2.6.8 and 6.1.1.4'
O O 0.0106 0.0060 'International Tables Vol C Tables 4.2.6.8 and 6.1.1.4'
V V 0.3005 0.5294 'International Tables Vol C Tables 4.2.6.8 and 6.1.1.4'

loop_
_geom_angle_atom_site_label_1
_geom_angle_atom_site_label_2
_geom_angle_atom_site_label_3
_geom_angle
_geom_angle_site_symmetry_1
_geom_angle_site_symmetry_3
O10 V1 O2 106.86(8) . .
O10 V1 O3 98.37(7) . .
O2 V1 O3 97.39(8) . .
O10 V1 O1 96.88(8) . .
O2 V1 O1 95.79(7) . .
O3 V1 O1 155.99(7) . .
O10 V1 O4 87.79(7) . .
O2 V1 O4 165.26(7) . .
O3 V1 O4 81.72(7) . .
O1 V1 O4 80.46(6) . .
O10 V1 O4 165.59(7) . 2_766
O2 V1 O4 87.47(7) . 2_766
O3 V1 O4 80.84(6) . 2_766
O1 V1 O4 79.79(6) . 2_766
O4 V1 O4 77.85(7) . 2_766
O10 V1 V3 145.21(6) . 2_766
O2 V1 V3 38.36(6) . 2_766
O3 V1 V3 89.73(5) . 2_766
O1 V1 V3 88.23(5) . 2_766
O4 V1 V3 126.95(5) . 2_766
O4 V1 V3 49.11(4) 2_766 2_766
O10 V1 V5 38.89(6) . .
O2 V1 V5 145.73(6) . .
O3 V1 V5 90.92(5) . .
O1 V1 V5 89.40(5) . .
O4 V1 V5 48.90(4) . .
O4 V1 V5 126.74(5) 2_766 .
V3 V1 V5 175.589(16) 2_766 .
O10 V1 V4 85.41(5) . .
O2 V1 V4 134.78(6) . .
O3 V1 V4 37.40(5) . .
O1 V1 V4 126.47(5) . .
O4 V1 V4 46.09(4) . .
O4 V1 V4 85.41(4) 2_766 .
V3 V1 V4 118.764(17) 2_766 .
V5 V1 V4 60.097(13) . .
O5 V2 O6 104.23(8) . .
O5 V2 O11 101.53(8) . .
O6 V2 O11 95.79(7) . .
O5 V2 O3 99.57(8) . 2_766
O6 V2 O3 90.55(7) . 2_766
O11 V2 O3 155.70(8) . 2_766
O5 V2 O1 98.25(8) . .
O6 V2 O1 155.49(7) . .
O11 V2 O1 89.06(7) . .
O3 V2 O1 76.06(7) 2_766 .
O5 V2 O4 173.15(8) . .
O6 V2 O4 81.58(7) . .
O11 V2 O4 81.24(7) . .
O3 V2 O4 76.52(6) 2_766 .
O1 V2 O4 75.43(6) . .
O5 V2 V4 89.16(6) . 2_766
O6 V2 V4 129.12(6) . 2_766
O11 V2 V4 129.80(6) . 2_766
O3 V2 V4 38.57(5) 2_766 2_766
O1 V2 V4 40.74(4) . 2_766
O4 V2 V4 84.30(4) . 2_766
O5 V2 V3 137.79(6) . .
O6 V2 V3 33.68(5) . .
O11 V2 V3 85.24(5) . .
O3 V2 V3 87.21(5) 2_766 .
O1 V2 V3 123.67(5) . .
O4 V2 V3 48.30(4) . .
V4 V2 V3 118.392(17) 2_766 .
O5 V2 V5 134.98(6) . .
O6 V2 V5 83.35(5) . .
O11 V2 V5 33.64(5) . .
O3 V2 V5 124.99(5) 2_766 .
O1 V2 V5 87.66(5) . .
O4 V2 V5 48.48(4) . .
V4 V2 V5 120.589(17) 2_766 .
V3 V2 V5 59.223(12) . .
O7 V3 O12 103.63(8) . .
O7 V3 O8 101.95(8) . .
O12 V3 O8 91.70(7) . .
O7 V3 O6 102.24(8) . .
O12 V3 O6 89.57(7) . .
O8 V3 O6 154.76(7) . .
O7 V3 O2 99.40(8) . 2_766
O12 V3 O2 156.92(7) . 2_766
O8 V3 O2 84.76(7) . 2_766
O6 V3 O2 84.27(7) . 2_766
O7 V3 O4 174.65(8) . .
O12 V3 O4 81.70(6) . .
O8 V3 O4 78.04(6) . .
O6 V3 O4 77.21(6) . .
O2 V3 O4 75.25(6) 2_766 .
O7 V3 V1 130.64(7) . 2_766
O12 V3 V1 125.70(5) . 2_766
O8 V3 V1 79.96(5) . 2_766
O6 V3 V1 78.88(5) . 2_766
O2 V3 V1 31.24(5) 2_766 2_766
O4 V3 V1 44.01(4) . 2_766
O7 V3 V5 136.40(7) . .
O12 V3 V5 32.76(5) . .
O8 V3 V5 84.57(5) . .
O6 V3 V5 82.94(5) . .
O2 V3 V5 124.19(5) 2_766 .
O4 V3 V5 48.94(4) . .
V1 V3 V5 92.951(15) 2_766 .
O7 V3 V2 133.79(7) . .
O12 V3 V2 81.29(5) . .
O8 V3 V2 124.02(5) . .
O6 V3 V2 31.59(5) . .
O2 V3 V2 81.87(5) 2_766 .
O4 V3 V2 45.99(4) . .
V1 V3 V2 61.581(13) 2_766 .
V5 V3 V2 60.497(12) . .
O9 V4 O13 103.54(8) . .
O9 V4 O8 102.14(8) . .
O13 V4 O8 94.40(8) . .
O9 V4 O3 99.69(8) . .
O13 V4 O3 93.29(7) . .
O8 V4 O3 154.42(7) . .
O9 V4 O1 98.67(8) . 2_766
O13 V4 O1 156.90(7) . 2_766
O8 V4 O1 87.02(7) . 2_766
O3 V4 O1 76.63(7) . 2_766
O9 V4 O4 173.70(8) . .
O13 V4 O4 82.08(7) . .
O8 V4 O4 80.05(6) . .
O3 V4 O4 76.91(6) . .
O1 V4 O4 75.45(6) 2_766 .
O9 V4 V2 89.40(6) . 2_766
O13 V4 V2 132.64(5) . 2_766
O8 V4 V2 127.56(5) . 2_766
O3 V4 V2 39.37(5) . 2_766
O1 V4 V2 40.55(5) 2_766 2_766
O4 V4 V2 84.63(4) . 2_766
O9 V4 V5 137.38(6) . .
O13 V4 V5 34.04(5) . .
O8 V4 V5 83.33(5) . .
O3 V4 V5 89.59(5) . .
O1 V4 V5 123.92(5) 2_766 .
O4 V4 V5 48.47(4) . .
V2 V4 V5 120.850(16) 2_766 .
O9 V4 V1 135.32(6) . .
O13 V4 V1 79.03(5) . .
O8 V4 V1 122.32(5) . .
O3 V4 V1 36.25(5) . .
O1 V4 V1 80.77(5) 2_766 .
O4 V4 V1 42.30(4) . .
V2 V4 V1 61.235(13) 2_766 .
V5 V4 V1 59.711(13) . .
O14 V5 O12 104.19(8) . .
O14 V5 O11 102.27(8) . .
O12 V5 O11 92.85(7) . .
O14 V5 O13 101.38(8) . .
O12 V5 O13 91.31(7) . .
O11 V5 O13 154.17(8) . .
O14 V5 O10 100.09(8) . .
O12 V5 O10 155.69(7) . .
O11 V5 O10 82.96(7) . .
O13 V5 O10 82.81(7) . .
O14 V5 O4 173.37(8) . .
O12 V5 O4 82.37(7) . .
O11 V5 O4 78.04(6) . .
O13 V5 O4 77.27(6) . .
O10 V5 O4 73.33(6) . .
O14 V5 V3 137.94(6) . .
O12 V5 V3 33.76(5) . .
O11 V5 V3 85.72(5) . .
O13 V5 V3 83.67(5) . .
O10 V5 V3 121.94(5) . .
O4 V5 V3 48.61(4) . .
O14 V5 V1 130.86(6) . .
O12 V5 V1 124.92(6) . .
O11 V5 V1 78.77(5) . .
O13 V5 V1 77.97(5) . .
O10 V5 V1 30.78(4) . .
O4 V5 V1 42.55(4) . .
V3 V5 V1 91.161(15) . .
O14 V5 V2 135.15(6) . .
O12 V5 V2 81.78(5) . .
O11 V5 V2 33.03(5) . .
O13 V5 V2 123.12(5) . .
O10 V5 V2 81.81(5) . .
O4 V5 V2 45.86(4) . .
V3 V5 V2 60.280(12) . .
V1 V5 V2 61.918(13) . .
O14 V5 V4 133.05(7) . .
O12 V5 V4 82.80(6) . .
O11 V5 V4 124.00(5) . .
O13 V5 V4 31.67(5) . .
O10 V5 V4 79.87(5) . .
O4 V5 V4 45.99(4) . .
V3 V5 V4 60.831(13) . .
V1 V5 V4 60.193(13) . .
V2 V5 V4 91.641(15) . .
V1 O1 V2 106.45(7) . .
V1 O1 V4 107.77(8) . 2_766
V2 O1 V4 98.70(7) . 2_766
V1 O2 V3 110.40(8) . 2_766
V1 O3 V4 106.35(8) . .
V1 O3 V2 107.28(7) . 2_766
V4 O3 V2 102.06(7) . 2_766
V1 O4 V1 102.15(7) . 2_766
V1 O4 V2 94.87(6) . .
V1 O4 V2 92.48(6) 2_766 .
V1 O4 V4 91.62(6) . .
V1 O4 V4 94.91(6) 2_766 .
V2 O4 V4 168.93(8) . .
V1 O4 V3 170.91(8) . .
V1 O4 V3 86.88(5) 2_766 .
V2 O4 V3 85.71(6) . .
V4 O4 V3 86.47(5) . .
V1 O4 V5 88.55(6) . .
V1 O4 V5 169.26(8) 2_766 .
V2 O4 V5 85.66(6) . .
V4 O4 V5 85.54(5) . .
V3 O4 V5 82.44(5) . .
V2 O6 V3 114.74(9) . .
V3 O8 V4 114.24(8) . .
V1 O10 V5 110.33(8) . .
V2 O11 V5 113.33(9) . .
V5 O12 V3 113.47(9) . .
V4 O13 V5 114.29(8) . .
N2 C1 C5 110.5(2) . .
N2 C1 C9 131.1(2) . .
C5 C1 C9 118.4(2) . .
C3 N2 C1 103.81(19) . .
N2 C3 N4 113.2(2) . .
N2 C3 H3 123.4 . .
N4 C3 H3 123.4 . .
C5 N4 C3 106.59(19) . .
C5 N4 H4 126.7 . .
C3 N4 H4 126.7 . .
N4 C5 N6 127.1(2) . .
N4 C5 C1 106.0(2) . .
N6 C5 C1 126.9(2) . .
C7 N6 C5 112.4(2) . .
N6 C7 N8 124.7(2) . .
N6 C7 H7 117.6 . .
N8 C7 H7 117.6 . .
C9 N8 C7 124.2(2) . .
C9 N8 H8 117.9 . .
C7 N8 H8 117.9 . .
N10 C9 N8 120.9(2) . .
N10 C9 C1 125.8(2) . .
N8 C9 C1 113.3(2) . .
C9 N10 H10A 120.0 . .
C9 N10 H10B 120.0 . .
H10A N10 H10B 120.0 . .
N12 C11 C15 110.3(2) . .
N12 C11 C19 131.6(2) . .
C15 C11 C19 118.1(2) . .
C13 N12 C11 104.13(19) . .
N12 C13 N14 113.2(2) . .
N12 C13 H13 123.4 . .
N14 C13 H13 123.4 . .
C15 N14 C13 106.52(19) . .
C15 N14 H14 126.7 . .
C13 N14 H14 126.7 . .
N14 C15 N16 127.8(2) . .
N14 C15 C11 105.9(2) . .
N16 C15 C11 126.3(2) . .
C17 N16 C15 112.3(2) . .
N16 C17 N18 126.4(2) . .
N16 C17 H17 116.8 . .
N18 C17 H17 116.8 . .
C17 N18 C19 122.2(2) . .
C17 N18 H18 118.9 . .
C19 N18 H18 118.9 . .
N20 C19 N18 120.7(2) . .
N20 C19 C11 124.6(2) . .
N18 C19 C11 114.7(2) . .
C19 N20 H20A 120.0 . .
C19 N20 H20B 120.0 . .
H20A N20 H20B 120.0 . .
C25 C21 N22 110.1(2) . .
C25 C21 C29 118.5(2) . .
N22 C21 C29 131.4(2) . .
C23 N22 C21 103.96(18) . .
N22 C23 N24 113.4(2) . .
N22 C23 H23 123.3 . .
N24 C23 H23 123.3 . .
C25 N24 C23 106.31(19) . .
C25 N24 H24 126.8 . .
C23 N24 H24 126.8 . .
N24 C25 N26 127.6(2) . .
N24 C25 C21 106.3(2) . .
N26 C25 C21 126.1(2) . .
C27 N26 C25 111.7(2) . .
N26 C27 N28 127.2(2) . .
N26 C27 H27 116.4 . .
N28 C27 H27 116.4 . .
C27 N28 C29 121.6(2) . .
C27 N28 H28 119.2 . .
C29 N28 H28 119.2 . .
N30 C29 N28 120.4(2) . .
N30 C29 C21 124.8(2) . .
N28 C29 C21 114.8(2) . .
C29 N30 H30A 120.0 . .
C29 N30 H30B 120.0 . .
H30A N30 H30B 120.0 . .
H1WA O1W H1WB 108.0 . .
H2WA O2W H2WB 104.2 . .

loop_
_geom_bond_atom_site_label_1
_geom_bond_atom_site_label_2
_geom_bond_distance
_geom_bond_site_symmetry_2
V1 O10 1.6887(17) .
V1 O2 1.6962(17) .
V1 O3 1.9163(16) .
V1 O1 1.9517(16) .
V1 O4 2.0936(16) .
V1 O4 2.1334(16) 2_766
V1 V3 3.0657(6) 2_766
V1 V5 3.0947(6) .
V1 V4 3.1098(5) .
V2 O5 1.6217(17) .
V2 O6 1.7878(16) .
V2 O11 1.8440(16) .
V2 O3 2.0025(17) 2_766
V2 O1 2.0307(17) .
V2 O4 2.2357(16) .
V2 V4 3.0875(6) 2_766
V2 V3 3.1000(5) .
V2 V5 3.1066(5) .
V3 O7 1.6031(17) .
V3 O12 1.8581(17) .
V3 O8 1.8583(17) .
V3 O6 1.8926(17) .
V3 O2 2.0300(17) 2_766
V3 O4 2.3211(16) .
V3 V5 3.0668(6) .
V4 O9 1.6155(17) .
V4 O13 1.7897(17) .
V4 O8 1.8637(16) .
V4 O3 1.9685(16) .
V4 O1 2.0385(16) 2_766
V4 O4 2.2412(16) .
V4 V5 3.1068(6) .
V5 O14 1.6091(17) .
V5 O12 1.8094(16) .
V5 O11 1.8744(16) .
V5 O13 1.9079(17) .
V5 O10 2.0721(17) .
V5 O4 2.3327(16) .
C1 N2 1.383(3) .
C1 C5 1.386(3) .
C1 C9 1.415(3) .
N2 C3 1.322(3) .
C3 N4 1.366(3) .
C3 H3 0.9500 .
N4 C5 1.357(3) .
N4 H4 0.8800 .
C5 N6 1.362(3) .
N6 C7 1.313(3) .
C7 N8 1.369(3) .
C7 H7 0.9500 .
N8 C9 1.364(3) .
N8 H8 0.8800 .
C9 N10 1.306(3) .
N10 H10A 0.8800 .
N10 H10B 0.8800 .
C11 N12 1.381(3) .
C11 C15 1.392(3) .
C11 C19 1.412(3) .
N12 C13 1.315(3) .
C13 N14 1.369(3) .
C13 H13 0.9500 .
N14 C15 1.356(3) .
N14 H14 0.8800 .
C15 N16 1.360(3) .
N16 C17 1.313(3) .
C17 N18 1.355(3) .
C17 H17 0.9500 .
N18 C19 1.368(3) .
N18 H18 0.8800 .
C19 N20 1.317(3) .
N20 H20A 0.8800 .
N20 H20B 0.8800 .
C21 C25 1.389(3) .
C21 N22 1.389(3) .
C21 C29 1.405(3) .
N22 C23 1.316(3) .
C23 N24 1.371(3) .
C23 H23 0.9500 .
N24 C25 1.357(3) .
N24 H24 0.8800 .
C25 N26 1.364(3) .
N26 C27 1.312(3) .
C27 N28 1.355(3) .
C27 H27 0.9500 .
N28 C29 1.367(3) .
N28 H28 0.8800 .
C29 N30 1.316(3) .
N30 H30A 0.8800 .
N30 H30B 0.8800 .
O1W H1WA 0.8256 .
O1W H1WB 0.8479 .
O2W H2WA 0.8427 .
O2W H2WB 0.8484 .

loop_
_geom_hbond_atom_site_label_D
_geom_hbond_atom_site_label_H
_geom_hbond_atom_site_label_A
_geom_hbond_distance_DH
_geom_hbond_distance_HA
_geom_hbond_distance_DA
_geom_hbond_angle_DHA
_geom_hbond_site_symmetry_A
_geom_hbond_publ_flag
C3 H3 O2 0.95 2.52 3.163(3) 125.0 1_456 yes
C3 H3 O6 0.95 2.46 3.390(3) 165.9 2_667 yes
N4 H4 N16 0.88 2.05 2.897(3) 161.6 1_545 yes
C7 H7 O14 0.95 2.29 3.092(3) 141.6 2_666 yes
N8 H8 O1W 0.88 1.86 2.707(3) 159.6 . yes
N10 H10A O2W 0.88 2.01 2.863(3) 164.4 . yes
N10 H10B N12 0.88 2.03 2.876(3) 161.1 . yes
C13 H13 O7 0.95 2.55 3.129(3) 119.5 . yes
C13 H13 O14 0.95 2.57 3.189(3) 123.4 2_676 yes
N14 H14 N6 0.88 2.06 2.909(3) 161.0 1_565 yes
C17 H17 O7 0.95 2.39 3.180(3) 139.9 2_677 yes
N20 H20A O5 0.88 2.07 2.904(3) 157.9 2_667 yes
N20 H20B N2 0.88 2.05 2.894(3) 159.5 . yes
C23 H23 O10 0.95 2.46 3.106(3) 125.1 2_765 yes
C23 H23 O13 0.95 2.41 3.237(3) 146.0 2_765 yes
N24 H24 N26 0.88 2.03 2.873(3) 158.9 2_765 yes
C27 H27 O10 0.95 2.56 3.354(3) 141.2 . yes
N30 H30A O9 0.88 2.12 2.951(3) 157.0 1_545 yes
N30 H30B N22 0.88 2.06 2.905(3) 160.4 2_755 yes
O1W H1WA O5 0.83 2.50 3.211(2) 145.2 2_666 yes
O1W H1WB O11 0.85 1.96 2.789(3) 167.7 . yes
O2W H2WA O12 0.84 2.10 2.905(3) 159.4 . yes
O2W H2WB O13 0.85 2.14 2.965(2) 163.9 2_676 yes

loop_
_platon_squeeze_void_nr
_platon_squeeze_void_average_x
_platon_squeeze_void_average_y
_platon_squeeze_void_average_z
_platon_squeeze_void_volume
_platon_squeeze_void_count_electrons
_platon_squeeze_void_content
1 0.000 0.000 0.500 64 21 ' disorderd solvent'

_cod_database_fobs_code 2108583
